data_4109771
loop_
_publ_author_name
'Arunkumar Natarajan'
'C. K. Tsai'
'Saeed I. Khan'
'Patrick McCarren'
'K. N. Houk'
'Miguel A. Garcia-Garibay'

_publ_section_title
;
 The Photoarrangement of \a-Santonin is a Single-Crystal-to-Single-Crystal
 Reaction: A Long Kept Secret in Solid-State Organic Chemistry Revealed
;
_journal_name_full 'Journal of the American Chemical Society'
_journal_page_first 9846
_journal_page_last 9847
_journal_paper_doi 10.1021/ja073189o
_journal_volume 129
_journal_year 2007
_chemical_absolute_configuration unk
_chemical_formula_moiety 'C30 H36 O6'
_chemical_formula_sum 'C30 H36 O6'
_chemical_formula_weight 492.59
_chemical_name_systematic
; 
 ? 
;
_space_group_IT_number 154
_symmetry_cell_setting trigonal
_symmetry_space_group_name_Hall 'P 32 2"'
_symmetry_space_group_name_H-M 'P 32 2 1'
_atom_sites_solution_hydrogens geom
_atom_sites_solution_primary direct
_atom_sites_solution_secondary difmap
_audit_creation_method SHELXL-97
_cell_angle_alpha 90.00
_cell_angle_beta 90.00
_cell_angle_gamma 120.00
_cell_formula_units_Z 3
_cell_length_a 14.1676(9)
_cell_length_b 14.1676(9)
_cell_length_c 10.8602(13)
_cell_measurement_temperature 100(2)
_cell_volume 1887.8(3)
_computing_cell_refinement 'Bruker XSCANS'
_computing_data_collection 'Bruker XSCANS'
_computing_data_reduction 'Bruker SHELXTL'
_computing_molecular_graphics 'Bruker SHELXTL'
_computing_publication_material 'Bruker SHELXTL'
_computing_structure_refinement 'SHELXL-97 (Sheldrick, 1997)'
_computing_structure_solution 'SHELXS-97 (Sheldrick, 1990)'
_diffrn_ambient_temperature 100(2)
_diffrn_measured_fraction_theta_full 0.996
_diffrn_measured_fraction_theta_max 0.996
_diffrn_measurement_device_type 'CCD area detector'
_diffrn_measurement_method '\w and phi scans'
_diffrn_radiation_monochromator graphite
_diffrn_radiation_source 'fine-focus sealed tube'
_diffrn_radiation_type MoK\a
_diffrn_radiation_wavelength 0.71073
_diffrn_reflns_av_R_equivalents 0.0985
_diffrn_reflns_av_sigmaI/netI 0.0575
_diffrn_reflns_limit_h_max 17
_diffrn_reflns_limit_h_min -17
_diffrn_reflns_limit_k_max 17
_diffrn_reflns_limit_k_min -17
_diffrn_reflns_limit_l_max 13
_diffrn_reflns_limit_l_min -13
_diffrn_reflns_number 14732
_diffrn_reflns_theta_full 26.41
_diffrn_reflns_theta_max 26.41
_diffrn_reflns_theta_min 3.81
_exptl_absorpt_coefficient_mu 0.089
_exptl_absorpt_correction_T_max 0.9911
_exptl_absorpt_correction_T_min 0.9800
_exptl_absorpt_correction_type multi-scan
_exptl_absorpt_process_details 'Sadabs (Bruker)'
_exptl_crystal_colour 'clear colourless'
_exptl_crystal_density_diffrn 1.300
_exptl_crystal_description parallelepiped
_exptl_crystal_F_000 792
_exptl_crystal_size_max 0.10
_exptl_crystal_size_mid 0.10
_exptl_crystal_size_min 0.10
_refine_diff_density_max 0.155
_refine_diff_density_min -0.170
_refine_diff_density_rms 0.035
_refine_ls_abs_structure_details 'Flack H D (1983), Acta Cryst. A39, 876-881'
_refine_ls_extinction_method none
_refine_ls_goodness_of_fit_ref 0.938
_refine_ls_hydrogen_treatment constr
_refine_ls_matrix_type full
_refine_ls_number_parameters 166
_refine_ls_number_reflns 1452
_refine_ls_number_restraints 0
_refine_ls_restrained_S_all 0.938
_refine_ls_R_factor_all 0.0572
_refine_ls_R_factor_gt 0.0313
_refine_ls_shift/su_max 0.000
_refine_ls_shift/su_mean 0.000
_refine_ls_structure_factor_coef Fsqd
_refine_ls_weighting_details 'calc w=1/[\s^2^(Fo^2^)+(0.0320P)^2^+0.0000P] where P=(Fo^2^+2Fc^2^)/3'
_refine_ls_weighting_scheme calc
_refine_ls_wR_factor_gt 0.0600
_refine_ls_wR_factor_ref 0.0679
_reflns_number_gt 1079
_reflns_number_total 1452
_reflns_threshold_expression >2sigma(I)
_cod_data_source_file ja073189osi20070505_120144.cif
_cod_data_source_block gg5506s
_cod_original_sg_symbol_Hall 'P 32 2" '
_cod_database_code 4109771

loop_
_symmetry_equiv_pos_as_xyz
'x, y, z'
'-y, x-y, z+2/3'
'-x+y, -x, z+1/3'
'y, x, -z'
'x-y, -y, -z+1/3'
'-x, -x+y, -z+2/3'

loop_
_atom_site_label
_atom_site_type_symbol
_atom_site_fract_x
_atom_site_fract_y
_atom_site_fract_z
_atom_site_U_iso_or_equiv
_atom_site_adp_type
_atom_site_occupancy
_atom_site_symmetry_multiplicity
_atom_site_calc_flag
_atom_site_refinement_flags
O1 O 0.24033(12) 0.36991(13) 0.05494(13) 0.0242(4) Uani 1 1 d .
O2 O 0.07231(13) 0.22662(14) 0.06191(15) 0.0351(5) Uani 1 1 d .
O3 O 0.53685(14) 0.75825(13) 0.07887(14) 0.0312(4) Uani 1 1 d .
C1 C 0.62195(18) 0.64298(18) 0.06669(19) 0.0228(6) Uani 1 1 d .
H1 H 0.6875 0.6943 0.1157 0.027 Uiso 1 1 calc R
C2 C 0.5372(2) 0.67622(19) 0.0473(2) 0.0240(6) Uani 1 1 d .
C3 C 0.45220(18) 0.57975(18) -0.02526(19) 0.0219(5) Uani 1 1 d .
C4 C 0.3553(2) 0.5911(2) -0.0634(2) 0.0257(6) Uani 1 1 d .
H4A H 0.3252 0.6080 0.0091 0.038 Uiso 1 1 calc R
H4B H 0.2993 0.5225 -0.1001 0.038 Uiso 1 1 calc R
H4C H 0.3787 0.6500 -0.1238 0.038 Uiso 1 1 calc R
C5 C 0.43732(18) 0.48049(18) 0.05310(19) 0.0205(5) Uani 1 1 d .
C6 C 0.33791(18) 0.41848(19) 0.13307(19) 0.0218(5) Uani 1 1 d .
H6 H 0.3334 0.4718 0.1896 0.026 Uiso 1 1 calc R
C7 C 0.1611(2) 0.2761(2) 0.1078(2) 0.0267(6) Uani 1 1 d .
C8 C 0.20357(18) 0.25226(19) 0.2239(2) 0.0252(6) Uani 1 1 d .
H8 H 0.1801 0.2805 0.2949 0.030 Uiso 1 1 calc R
C9 C 0.1597(2) 0.1309(2) 0.2450(2) 0.0377(7) Uani 1 1 d .
H9A H 0.0799 0.0926 0.2464 0.057 Uiso 1 1 calc R
H9B H 0.1868 0.1204 0.3239 0.057 Uiso 1 1 calc R
H9C H 0.1843 0.1018 0.1783 0.057 Uiso 1 1 calc R
C10 C 0.32731(18) 0.32374(18) 0.21091(18) 0.0235(5) Uani 1 1 d .
H10 H 0.3555 0.2831 0.1624 0.028 Uiso 1 1 calc R
C11 C 0.38724(19) 0.3574(2) 0.33463(19) 0.0258(6) Uani 1 1 d .
H11A H 0.3685 0.4080 0.3763 0.031 Uiso 1 1 calc R
H11B H 0.3605 0.2918 0.3870 0.031 Uiso 1 1 calc R
C12 C 0.5103(2) 0.4119(2) 0.3252(2) 0.0264(5) Uani 1 1 d .
H12A H 0.5283 0.3612 0.2823 0.032 Uiso 1 1 calc R
H12B H 0.5402 0.4223 0.4097 0.032 Uiso 1 1 calc R
C13 C 0.5698(2) 0.52288(19) 0.2583(2) 0.0244(5) Uani 1 1 d .
H13 H 0.6492 0.5498 0.2699 0.029 Uiso 1 1 calc R
C14 C 0.5487(2) 0.6071(2) 0.3223(2) 0.0314(6) Uani 1 1 d .
H14A H 0.5984 0.6797 0.2890 0.047 Uiso 1 1 calc R
H14B H 0.5612 0.6066 0.4109 0.047 Uiso 1 1 calc R
H14C H 0.4732 0.5889 0.3077 0.047 Uiso 1 1 calc R
C15 C 0.55343(18) 0.52307(18) 0.1180(2) 0.0210(5) Uani 1 1 d .

loop_
_atom_site_aniso_label
_atom_site_aniso_U_11
_atom_site_aniso_U_22
_atom_site_aniso_U_33
_atom_site_aniso_U_23
_atom_site_aniso_U_13
_atom_site_aniso_U_12
O1 0.0199(9) 0.0252(9) 0.0234(8) 0.0008(7) -0.0009(7) 0.0082(7)
O2 0.0240(10) 0.0335(11) 0.0399(11) -0.0049(8) -0.0006(8) 0.0085(9)
O3 0.0394(11) 0.0245(10) 0.0299(10) -0.0013(8) 0.0009(8) 0.0162(9)
C1 0.0224(13) 0.0243(13) 0.0183(12) -0.0029(10) -0.0023(10) 0.0092(11)
C2 0.0287(14) 0.0213(13) 0.0192(12) 0.0059(10) 0.0072(10) 0.0105(11)
C3 0.0247(13) 0.0231(13) 0.0174(11) -0.0001(10) -0.0008(10) 0.0114(12)
C4 0.0323(15) 0.0285(14) 0.0216(13) 0.0013(11) 0.0008(11) 0.0193(13)
C5 0.0243(13) 0.0212(12) 0.0184(11) -0.0014(10) -0.0008(10) 0.0132(11)
C6 0.0216(13) 0.0241(13) 0.0199(12) -0.0018(10) -0.0029(10) 0.0117(11)
C7 0.0263(14) 0.0247(14) 0.0291(13) -0.0021(11) 0.0066(12) 0.0128(12)
C8 0.0273(14) 0.0225(14) 0.0235(13) 0.0022(11) 0.0073(10) 0.0109(11)
C9 0.0400(17) 0.0261(15) 0.0423(16) 0.0025(13) 0.0081(13) 0.0129(13)
C10 0.0262(13) 0.0234(13) 0.0219(11) 0.0025(10) 0.0043(10) 0.0132(12)
C11 0.0339(14) 0.0278(14) 0.0186(11) 0.0055(10) 0.0046(10) 0.0177(12)
C12 0.0348(14) 0.0320(15) 0.0168(11) 0.0008(11) -0.0001(10) 0.0201(12)
C13 0.0264(14) 0.0266(14) 0.0196(12) -0.0016(11) -0.0028(10) 0.0128(12)
C14 0.0385(16) 0.0339(15) 0.0212(13) -0.0018(11) -0.0025(12) 0.0177(14)
C15 0.0217(13) 0.0225(13) 0.0187(11) 0.0007(10) -0.0004(10) 0.0109(11)

loop_
_atom_type_symbol
_atom_type_description
_atom_type_scat_dispersion_real
_atom_type_scat_dispersion_imag
_atom_type_scat_source
C C 0.0033 0.0000 'International Tables Vol C Tables 4.2.6.8 and 6.1.1.4'
H H 0.0000 0.0000 'International Tables Vol C Tables 4.2.6.8 and 6.1.1.4'
O O 0.0106 0.0000 'International Tables Vol C Tables 4.2.6.8 and 6.1.1.4'

loop_
_geom_angle_atom_site_label_1
_geom_angle_atom_site_label_2
_geom_angle_atom_site_label_3
_geom_angle
_geom_angle_site_symmetry_1
_geom_angle_site_symmetry_3
C7 O1 C6 109.67(16) . .
C2 C1 C1 101.0(2) . 4
C2 C1 C15 103.20(17) . .
C1 C1 C15 101.44(15) 4 .
C2 C1 H1 116.3 . .
C1 C1 H1 116.3 4 .
C15 C1 H1 116.3 . .
O3 C2 C1 130.2(2) . .
O3 C2 C3 128.9(2) . .
C1 C2 C3 100.90(19) . .
C2 C3 C4 113.6(2) . .
C2 C3 C5 102.52(17) . .
C4 C3 C5 121.38(19) . .
C2 C3 C15 103.31(17) . 4
C4 C3 C15 124.20(18) . 4
C5 C3 C15 87.17(16) . 4
C3 C4 H4A 109.5 . .
C3 C4 H4B 109.5 . .
H4A C4 H4B 109.5 . .
C3 C4 H4C 109.5 . .
H4A C4 H4C 109.5 . .
H4B C4 H4C 109.5 . .
C6 C5 C3 120.24(18) . .
C6 C5 C5 129.07(13) . 4
C3 C5 C5 92.70(17) . 4
C6 C5 C15 116.72(17) . .
C3 C5 C15 104.40(18) . .
C5 C5 C15 86.74(15) 4 .
O1 C6 C5 109.07(16) . .
O1 C6 C10 104.60(17) . .
C5 C6 C10 118.89(19) . .
O1 C6 H6 107.9 . .
C5 C6 H6 107.9 . .
C10 C6 H6 107.9 . .
O2 C7 O1 120.4(2) . .
O2 C7 C8 129.5(2) . .
O1 C7 C8 110.13(19) . .
C7 C8 C9 113.3(2) . .
C7 C8 C10 103.21(18) . .
C9 C8 C10 116.46(19) . .
C7 C8 H8 107.8 . .
C9 C8 H8 107.8 . .
C10 C8 H8 107.8 . .
C8 C9 H9A 109.5 . .
C8 C9 H9B 109.5 . .
H9A C9 H9B 109.5 . .
C8 C9 H9C 109.5 . .
H9A C9 H9C 109.5 . .
H9B C9 H9C 109.5 . .
C6 C10 C11 114.54(18) . .
C6 C10 C8 102.05(18) . .
C11 C10 C8 113.48(18) . .
C6 C10 H10 108.8 . .
C11 C10 H10 108.8 . .
C8 C10 H10 108.8 . .
C12 C11 C10 114.59(18) . .
C12 C11 H11A 108.6 . .
C10 C11 H11A 108.6 . .
C12 C11 H11B 108.6 . .
C10 C11 H11B 108.6 . .
H11A C11 H11B 107.6 . .
C11 C12 C13 116.88(19) . .
C11 C12 H12A 108.1 . .
C13 C12 H12A 108.1 . .
C11 C12 H12B 108.1 . .
C13 C12 H12B 108.1 . .
H12A C12 H12B 107.3 . .
C14 C13 C15 111.03(19) . .
C14 C13 C12 111.11(19) . .
C15 C13 C12 117.5(2) . .
C14 C13 H13 105.4 . .
C15 C13 H13 105.4 . .
C12 C13 H13 105.4 . .
C13 C14 H14A 109.5 . .
C13 C14 H14B 109.5 . .
H14A C14 H14B 109.5 . .
C13 C14 H14C 109.5 . .
H14A C14 H14C 109.5 . .
H14B C14 H14C 109.5 . .
C13 C15 C1 109.80(19) . .
C13 C15 C3 122.77(19) . 4
C1 C15 C3 104.11(16) . 4
C13 C15 C5 124.06(18) . .
C1 C15 C5 102.30(17) . .
C3 C15 C5 90.26(16) 4 .

loop_
_geom_bond_atom_site_label_1
_geom_bond_atom_site_label_2
_geom_bond_distance
_geom_bond_site_symmetry_2
O1 C7 1.365(3) .
O1 C6 1.467(3) .
O2 C7 1.200(3) .
O3 C2 1.214(3) .
C1 C2 1.507(3) .
C1 C1 1.538(4) 4
C1 C15 1.578(3) .
C1 H1 1.0000 .
C2 C3 1.515(3) .
C3 C4 1.518(3) .
C3 C5 1.565(3) .
C3 C15 1.592(3) 4
C4 H4A 0.9800 .
C4 H4B 0.9800 .
C4 H4C 0.9800 .
C5 C6 1.508(3) .
C5 C5 1.566(4) 4
C5 C15 1.604(3) .
C6 C10 1.529(3) .
C6 H6 1.0000 .
C7 C8 1.506(3) .
C8 C9 1.525(3) .
C8 C10 1.531(3) .
C8 H8 1.0000 .
C9 H9A 0.9800 .
C9 H9B 0.9800 .
C9 H9C 0.9800 .
C10 C11 1.533(3) .
C10 H10 1.0000 .
C11 C12 1.517(3) .
C11 H11A 0.9900 .
C11 H11B 0.9900 .
C12 C13 1.544(3) .
C12 H12A 0.9900 .
C12 H12B 0.9900 .
C13 C14 1.533(3) .
C13 C15 1.542(3) .
C13 H13 1.0000 .
C14 H14A 0.9800 .
C14 H14B 0.9800 .
C14 H14C 0.9800 .
C15 C3 1.592(3) 4

loop_
_geom_torsion_atom_site_label_1
_geom_torsion_atom_site_label_2
_geom_torsion_atom_site_label_3
_geom_torsion_atom_site_label_4
_geom_torsion
_geom_torsion_site_symmetry_1
_geom_torsion_site_symmetry_4
C1 C1 C2 O3 -124.3(2) 4 .
C15 C1 C2 O3 131.1(2) . .
C1 C1 C2 C3 54.67(14) 4 .
C15 C1 C2 C3 -49.99(19) . .
O3 C2 C3 C4 0.9(3) . .
C1 C2 C3 C4 -178.09(18) . .
O3 C2 C3 C5 -131.9(2) . .
C1 C2 C3 C5 49.14(19) . .
O3 C2 C3 C15 138.1(2) . 4
C1 C2 C3 C15 -40.9(2) . 4
C2 C3 C5 C6 104.2(2) . .
C4 C3 C5 C6 -23.8(3) . .
C15 C3 C5 C6 -152.81(19) 4 .
C2 C3 C5 C5 -116.54(16) . 4
C4 C3 C5 C5 115.46(19) . 4
C15 C3 C5 C5 -13.53(13) 4 4
C2 C3 C5 C15 -29.2(2) . .
C4 C3 C5 C15 -157.22(19) . .
C15 C3 C5 C15 73.79(18) 4 .
C7 O1 C6 C5 150.36(18) . .
C7 O1 C6 C10 22.2(2) . .
C3 C5 C6 O1 61.8(2) . .
C5 C5 C6 O1 -61.1(3) 4 .
C15 C5 C6 O1 -170.16(17) . .
C3 C5 C6 C10 -178.47(18) . .
C5 C5 C6 C10 58.6(3) 4 .
C15 C5 C6 C10 -50.5(3) . .
C6 O1 C7 O2 175.9(2) . .
C6 O1 C7 C8 -3.1(2) . .
O2 C7 C8 C9 37.1(3) . .
O1 C7 C8 C9 -143.97(19) . .
O2 C7 C8 C10 164.0(2) . .
O1 C7 C8 C10 -17.1(2) . .
O1 C6 C10 C11 -154.36(17) . .
C5 C6 C10 C11 83.7(2) . .
O1 C6 C10 C8 -31.3(2) . .
C5 C6 C10 C8 -153.28(19) . .
C7 C8 C10 C6 29.0(2) . .
C9 C8 C10 C6 153.8(2) . .
C7 C8 C10 C11 152.76(19) . .
C9 C8 C10 C11 -82.4(2) . .
C6 C10 C11 C12 -73.1(3) . .
C8 C10 C11 C12 170.21(19) . .
C10 C11 C12 C13 64.6(3) . .
C11 C12 C13 C14 59.8(3) . .
C11 C12 C13 C15 -69.6(3) . .
C14 C13 C15 C1 51.6(2) . .
C12 C13 C15 C1 -178.99(19) . .
C14 C13 C15 C3 174.3(2) . 4
C12 C13 C15 C3 -56.3(3) . 4
C14 C13 C15 C5 -69.5(3) . .
C12 C13 C15 C5 59.9(3) . .
C2 C1 C15 C13 -102.9(2) . .
C1 C1 C15 C13 152.8(2) 4 .
C2 C1 C15 C3 123.95(18) . 4
C1 C1 C15 C3 19.6(2) 4 4
C2 C1 C15 C5 30.5(2) . .
C1 C1 C15 C5 -73.8(2) 4 .
C6 C5 C15 C13 -11.5(3) . .
C3 C5 C15 C13 123.8(2) . .
C5 C5 C15 C13 -144.2(2) 4 .
C6 C5 C15 C1 -135.98(19) . .
C3 C5 C15 C1 -0.6(2) . .
C5 C5 C15 C1 91.32(17) 4 .
C6 C5 C15 C3 119.51(19) . 4
C3 C5 C15 C3 -105.14(16) . 4
C5 C5 C15 C3 -13.19(15) 4 4
